data_4333972
loop_
_publ_author_name
'Hui Wang'
'Chengxu Yang'
'Jun Lu'
'Meimei Wu'
'Jie Su'
'Kuo Li'
'Junrong Zhang'
'Guobao Li'
'Tounan Jin'
'Takashi Kamiyama'
'Fuhui Liao'
'Jianhua Lin'
'Yicheng Wu'

_publ_section_title
;
 On the Structure of \a-BiFeO3
;
_journal_name_full 'Inorganic Chemistry'
_journal_page_first 2388
_journal_page_last 2392
_journal_paper_doi 10.1021/ic302047z
_journal_volume 52
_journal_year 2013
_chemical_formula_sum 'Bi Fe O3'
_chemical_formula_weight 312.83
_chemical_name_systematic
;
 ?
;
_space_group_IT_number 1
_symmetry_cell_setting triclinic
_symmetry_space_group_name_Hall 'P 1'
_symmetry_space_group_name_H-M 'P 1'
_atom_sites_solution_primary direct
_atom_sites_solution_secondary difmap
_audit_creation_method SHELXL-97
_cell_angle_alpha 60.3000(10)
_cell_angle_beta 60.0000(10)
_cell_angle_gamma 60.3080(10)
_cell_formula_units_Z 2
_cell_length_a 5.5769(4)
_cell_length_b 5.6295(3)
_cell_length_c 5.5771(3)
_cell_measurement_temperature 298(2)
_cell_volume 124.376(13)
_computing_structure_refinement 'SHELXL-97 (Sheldrick, 1997)'
_diffrn_ambient_temperature 298(2)
_diffrn_measured_fraction_theta_full 0.953
_diffrn_measured_fraction_theta_max 0.848
_diffrn_radiation_monochromator graphite
_diffrn_radiation_source 'fine-focus sealed tube'
_diffrn_radiation_type MoK\a
_diffrn_radiation_wavelength 0.71073
_diffrn_reflns_av_R_equivalents 0.0269
_diffrn_reflns_av_sigmaI/netI 0.0253
_diffrn_reflns_limit_h_max 8
_diffrn_reflns_limit_h_min -8
_diffrn_reflns_limit_k_max 8
_diffrn_reflns_limit_k_min -8
_diffrn_reflns_limit_l_max 8
_diffrn_reflns_limit_l_min -8
_diffrn_reflns_number 3533
_diffrn_reflns_theta_full 25.00
_diffrn_reflns_theta_max 32.21
_diffrn_reflns_theta_min 4.41
_exptl_absorpt_coefficient_mu 76.200
_exptl_absorpt_correction_T_max 32.2
_exptl_absorpt_correction_T_min 4.4
_exptl_absorpt_correction_type multi-scan
_exptl_absorpt_process_details ADSABS
_exptl_crystal_colour black
_exptl_crystal_density_diffrn 8.353
_exptl_crystal_description block
_exptl_crystal_F_000 266
_exptl_crystal_size_max 0.20
_exptl_crystal_size_mid 0.15
_exptl_crystal_size_min 0.10
_refine_diff_density_max 6.879
_refine_diff_density_min -2.798
_refine_diff_density_rms 1.301
_refine_ls_abs_structure_details 'Flack H D (1983), Acta Cryst. A39, 876-881'
_refine_ls_abs_structure_Flack 0.0(2)
_refine_ls_extinction_method none
_refine_ls_goodness_of_fit_ref 1.001
_refine_ls_matrix_type full
_refine_ls_number_parameters 90
_refine_ls_number_reflns 1419
_refine_ls_number_restraints 3
_refine_ls_restrained_S_all 1.000
_refine_ls_R_factor_all 0.0791
_refine_ls_R_factor_gt 0.0614
_refine_ls_shift/su_max 0.019
_refine_ls_shift/su_mean 0.005
_refine_ls_structure_factor_coef Fsqd
_refine_ls_weighting_details 'calc w=1/[\s^2^(Fo^2^)+(0.1141P)^2^+0.9200P] where P=(Fo^2^+2Fc^2^)/3'
_refine_ls_weighting_scheme calc
_refine_ls_wR_factor_gt 0.1535
_refine_ls_wR_factor_ref 0.1642
_reflns_number_gt 827
_reflns_number_total 1419
_reflns_threshold_expression >2sigma(I)
_cod_data_source_file ic302047z_si_001.cif
_cod_data_source_block 4
_cod_database_code 4333972

loop_
_symmetry_equiv_pos_as_xyz
'x, y, z'

loop_
_atom_site_label
_atom_site_type_symbol
_atom_site_fract_x
_atom_site_fract_y
_atom_site_fract_z
_atom_site_U_iso_or_equiv
_atom_site_adp_type
_atom_site_occupancy
_atom_site_symmetry_multiplicity
_atom_site_calc_flag
Bi1 Bi 0.34877(19) 0.54186(19) 0.19567(17) 0.0282(3) Uani 1 1 d
Bi2 Bi -0.1511(2) 0.0422(2) -0.3043(2) 0.0292(3) Uani 1 1 d
Fe1 Fe 0.1307(12) 0.2047(9) -0.0279(9) 0.0264(8) Uani 1 1 d
Fe2 Fe 0.6265(12) 0.7033(11) 0.4757(10) 0.0302(9) Uani 1 1 d
O1 O -0.190(6) 0.408(5) 0.798(4) 0.025(3) Uani 1 1 d
O2 O 0.423(8) 0.393(6) -0.352(6) 0.048(7) Uani 1 1 d
O3 O 0.465(5) 0.903(4) 0.161(5) 0.021(3) Uani 1 1 d
O4 O -0.030(6) 0.400(6) 0.263(5) 0.035(5) Uani 1 1 d
O5 O 0.332(6) 0.888(5) 0.764(4) 0.028(5) Uani 1 1 d
O6 O -0.088(6) 0.885(5) 0.319(5) 0.024(4) Uani 1 1 d

loop_
_atom_site_aniso_label
_atom_site_aniso_U_11
_atom_site_aniso_U_22
_atom_site_aniso_U_33
_atom_site_aniso_U_23
_atom_site_aniso_U_13
_atom_site_aniso_U_12
Bi1 0.0296(6) 0.0261(5) 0.0279(4) -0.0080(3) -0.0102(4) -0.0088(4)
Bi2 0.0315(6) 0.0260(5) 0.0298(4) -0.0085(3) -0.0110(4) -0.0093(4)
Fe1 0.027(2) 0.0211(18) 0.0263(16) -0.0059(15) -0.0073(15) -0.0080(19)
Fe2 0.025(2) 0.035(2) 0.0292(17) -0.0142(18) -0.0081(16) -0.006(2)
O1 0.019(6) 0.026(9) 0.021(8) -0.012(7) -0.006(7) 0.001(7)
O2 0.06(2) 0.032(12) 0.034(11) 0.004(9) -0.030(12) -0.007(12)
O3 0.019(6) 0.019(8) 0.026(8) -0.005(6) -0.006(7) -0.010(7)
O4 0.038(15) 0.049(13) 0.035(7) -0.016(9) -0.015(9) -0.021(12)
O5 0.027(12) 0.039(12) 0.019(8) -0.012(8) -0.009(8) -0.008(10)
O6 0.029(12) 0.027(9) 0.035(7) -0.021(7) -0.009(8) -0.011(9)

loop_
_atom_type_symbol
_atom_type_description
_atom_type_scat_dispersion_real
_atom_type_scat_dispersion_imag
_atom_type_scat_source
O O 0.0106 0.0060 'International Tables Vol C Tables 4.2.6.8 and 6.1.1.4'
Fe Fe 0.3463 0.8444 'International Tables Vol C Tables 4.2.6.8 and 6.1.1.4'
Bi Bi -4.1077 10.2566 'International Tables Vol C Tables 4.2.6.8 and 6.1.1.4'

loop_
_geom_angle_atom_site_label_1
_geom_angle_atom_site_label_2
_geom_angle_atom_site_label_3
_geom_angle
_geom_angle_site_symmetry_1
_geom_angle_site_symmetry_3
O5 Bi1 O6 76.8(9) 1_554 .
O5 Bi1 O3 73.1(7) 1_554 .
O6 Bi1 O3 75.1(7) . .
O5 Bi1 O4 94.4(9) 1_554 .
O6 Bi1 O4 71.8(9) . .
O3 Bi1 O4 146.5(10) . .
O5 Bi1 O2 146.2(9) 1_554 1_556
O6 Bi1 O2 93.0(10) . 1_556
O3 Bi1 O2 73.2(8) . 1_556
O4 Bi1 O2 113.1(9) . 1_556
O5 Bi1 O1 69.8(8) 1_554 1_654
O6 Bi1 O1 146.4(8) . 1_654
O3 Bi1 O1 92.1(8) . 1_654
O4 Bi1 O1 113.0(8) . 1_654
O2 Bi1 O1 113.1(10) 1_556 1_654
O5 Bi1 Fe1 44.2(6) 1_554 1_565
O6 Bi1 Fe1 45.8(6) . 1_565
O3 Bi1 Fe1 43.9(5) . 1_565
O4 Bi1 Fe1 105.9(7) . 1_565
O2 Bi1 Fe1 106.7(7) 1_556 1_565
O1 Bi1 Fe1 104.1(5) 1_654 1_565
O5 Bi1 Fe2 107.4(6) 1_554 .
O6 Bi1 Fe2 90.9(5) . .
O3 Bi1 Fe2 35.3(5) . .
O4 Bi1 Fe2 148.5(6) . .
O2 Bi1 Fe2 39.9(7) 1_556 .
O1 Bi1 Fe2 96.1(5) 1_654 .
Fe1 Bi1 Fe2 76.91(12) 1_565 .
O5 Bi1 Fe2 34.2(6) 1_554 1_554
O6 Bi1 Fe2 109.6(6) . 1_554
O3 Bi1 Fe2 90.8(5) . 1_554
O4 Bi1 Fe2 95.6(6) . 1_554
O2 Bi1 Fe2 148.2(8) 1_556 1_554
O1 Bi1 Fe2 38.5(5) 1_654 1_554
Fe1 Bi1 Fe2 76.73(12) 1_565 1_554
Fe2 Bi1 Fe2 115.30(16) . 1_554
O5 Bi1 Fe2 92.6(7) 1_554 1_455
O6 Bi1 Fe2 34.1(5) . 1_455
O3 Bi1 Fe2 108.6(6) . 1_455
O4 Bi1 Fe2 39.7(7) . 1_455
O2 Bi1 Fe2 96.4(8) 1_556 1_455
O1 Bi1 Fe2 148.0(5) 1_654 1_455
Fe1 Bi1 Fe2 77.26(14) 1_565 1_455
Fe2 Bi1 Fe2 115.00(14) . 1_455
Fe2 Bi1 Fe2 114.91(14) 1_554 1_455
O2 Bi2 O1 73.9(10) 1_455 1_554
O2 Bi2 O4 73.6(10) 1_455 1_554
O1 Bi2 O4 71.5(7) 1_554 1_554
O2 Bi2 O3 74.1(9) 1_455 1_445
O1 Bi2 O3 92.4(7) 1_554 1_445
O4 Bi2 O3 146.8(10) 1_554 1_445
O2 Bi2 O6 91.3(9) 1_455 1_544
O1 Bi2 O6 146.5(8) 1_554 1_544
O4 Bi2 O6 75.5(8) 1_554 1_544
O3 Bi2 O6 112.6(7) 1_445 1_544
O2 Bi2 O5 148.0(9) 1_455 1_544
O1 Bi2 O5 74.5(8) 1_554 1_544
O4 Bi2 O5 91.5(8) 1_554 1_544
O3 Bi2 O5 112.5(7) 1_445 1_544
O6 Bi2 O5 112.7(8) 1_544 1_544
O2 Bi2 Fe2 43.9(7) 1_455 1_454
O1 Bi2 Fe2 42.4(5) 1_554 1_454
O4 Bi2 Fe2 43.9(7) 1_554 1_454
O3 Bi2 Fe2 105.1(5) 1_445 1_454
O6 Bi2 Fe2 107.0(6) 1_544 1_454
O5 Bi2 Fe2 106.3(5) 1_544 1_454
O2 Bi2 Fe1 36.0(7) 1_455 1_455
O1 Bi2 Fe1 90.3(7) 1_554 1_455
O4 Bi2 Fe1 109.2(7) 1_554 1_455
O3 Bi2 Fe1 40.2(5) 1_445 1_455
O6 Bi2 Fe1 94.9(6) 1_544 1_455
O5 Bi2 Fe1 149.2(5) 1_544 1_455
Fe2 Bi2 Fe1 76.64(13) 1_454 1_455
O2 Bi2 Fe1 109.9(8) 1_455 .
O1 Bi2 Fe1 36.8(6) 1_554 .
O4 Bi2 Fe1 89.1(5) 1_554 .
O3 Bi2 Fe1 94.9(4) 1_445 .
O6 Bi2 Fe1 149.3(6) 1_544 .
O5 Bi2 Fe1 40.2(5) 1_544 .
Fe2 Bi2 Fe1 77.02(11) 1_454 .
Fe1 Bi2 Fe1 115.34(14) 1_455 .
O2 Bi2 Fe1 89.0(7) 1_455 1_554
O1 Bi2 Fe1 107.1(5) 1_554 1_554
O4 Bi2 Fe1 36.1(6) 1_554 1_554
O3 Bi2 Fe1 149.7(4) 1_445 1_554
O6 Bi2 Fe1 41.5(5) 1_544 1_554
O5 Bi2 Fe1 95.2(5) 1_544 1_554
Fe2 Bi2 Fe1 76.98(12) 1_454 1_554
Fe1 Bi2 Fe1 115.02(14) 1_455 1_554
Fe1 Bi2 Fe1 114.66(14) . 1_554
O2 Fe1 O4 101.9(12) . .
O2 Fe1 O1 99.6(10) . 1_554
O4 Fe1 O1 101.7(11) . 1_554
O2 Fe1 O3 87.5(10) . 1_545
O4 Fe1 O3 87.5(10) . 1_545
O1 Fe1 O3 166.9(9) 1_554 1_545
O2 Fe1 O5 87.0(12) . 1_544
O4 Fe1 O5 163.6(12) . 1_544
O1 Fe1 O5 90.2(9) 1_554 1_544
O3 Fe1 O5 79.1(8) 1_545 1_544
O2 Fe1 O6 163.9(13) . 1_545
O4 Fe1 O6 88.2(9) . 1_545
O1 Fe1 O6 90.4(9) 1_554 1_545
O3 Fe1 O6 80.4(8) 1_545 1_545
O5 Fe1 O6 80.3(8) 1_544 1_545
O2 Fe1 Bi1 116.3(10) . 1_545
O4 Fe1 Bi1 116.7(8) . 1_545
O1 Fe1 Bi1 117.8(6) 1_554 1_545
O3 Fe1 Bi1 49.1(5) 1_545 1_545
O5 Fe1 Bi1 47.0(6) 1_544 1_545
O6 Fe1 Bi1 47.6(6) 1_545 1_545
O2 Fe1 Bi2 42.0(9) . 1_655
O4 Fe1 Bi2 109.1(8) . 1_655
O1 Fe1 Bi2 134.3(7) 1_554 1_655
O3 Fe1 Bi2 48.2(6) 1_545 1_655
O5 Fe1 Bi2 68.6(7) 1_544 1_655
O6 Fe1 Bi2 122.9(7) 1_545 1_655
Bi1 Fe1 Bi2 77.09(12) 1_545 1_655
O2 Fe1 Bi2 108.9(8) . .
O4 Fe1 Bi2 135.5(8) . .
O1 Fe1 Bi2 42.9(6) 1_554 .
O3 Fe1 Bi2 124.3(5) 1_545 .
O5 Fe1 Bi2 50.6(7) 1_544 .
O6 Fe1 Bi2 70.3(5) 1_545 .
Bi1 Fe1 Bi2 76.84(9) 1_545 .
Bi2 Fe1 Bi2 115.34(14) 1_655 .
O2 Fe1 Bi2 136.3(8) . 1_556
O4 Fe1 Bi2 42.6(7) . 1_556
O1 Fe1 Bi2 110.6(7) 1_554 1_556
O3 Fe1 Bi2 70.0(6) 1_545 1_556
O5 Fe1 Bi2 122.5(6) 1_544 1_556
O6 Fe1 Bi2 48.1(5) 1_545 1_556
Bi1 Fe1 Bi2 76.71(9) 1_545 1_556
Bi2 Fe1 Bi2 115.02(14) 1_655 1_556
Bi2 Fe1 Bi2 114.66(14) . 1_556
O6 Fe2 O5 99.5(10) 1_655 .
O6 Fe2 O3 100.8(10) 1_655 .
O5 Fe2 O3 103.0(11) . .
O6 Fe2 O1 87.3(10) 1_655 1_655
O5 Fe2 O1 85.5(9) . 1_655
O3 Fe2 O1 166.9(10) . 1_655
O6 Fe2 O4 85.5(10) 1_655 1_655
O5 Fe2 O4 164.1(12) . 1_655
O3 Fe2 O4 90.7(10) . 1_655
O1 Fe2 O4 79.6(10) 1_655 1_655
O6 Fe2 O2 163.1(14) 1_655 1_556
O5 Fe2 O2 92.4(12) . 1_556
O3 Fe2 O2 88.0(9) . 1_556
O1 Fe2 O2 81.7(10) 1_655 1_556
O4 Fe2 O2 80.0(11) 1_655 1_556
O6 Fe2 Bi2 115.8(8) 1_655 1_656
O5 Fe2 Bi2 116.5(7) . 1_656
O3 Fe2 Bi2 118.4(6) . 1_656
O1 Fe2 Bi2 48.5(6) 1_655 1_656
O4 Fe2 Bi2 48.6(7) 1_655 1_656
O2 Fe2 Bi2 47.6(9) 1_556 1_656
O6 Fe2 Bi1 135.3(7) 1_655 .
O5 Fe2 Bi1 112.8(7) . .
O3 Fe2 Bi1 43.6(5) . .
O1 Fe2 Bi1 124.0(6) 1_655 .
O4 Fe2 Bi1 71.9(6) 1_655 .
O2 Fe2 Bi1 47.0(7) 1_556 .
Bi2 Fe2 Bi1 77.08(11) 1_656 .
O6 Fe2 Bi1 109.4(6) 1_655 1_556
O5 Fe2 Bi1 40.9(7) . 1_556
O3 Fe2 Bi1 135.2(8) . 1_556
O1 Fe2 Bi1 48.5(7) 1_655 1_556
O4 Fe2 Bi1 123.2(7) 1_655 1_556
O2 Fe2 Bi1 72.4(8) 1_556 1_556
Bi2 Fe2 Bi1 77.00(11) 1_656 1_556
Bi1 Fe2 Bi1 115.30(16) . 1_556
O6 Fe2 Bi1 41.4(7) 1_655 1_655
O5 Fe2 Bi1 132.2(7) . 1_655
O3 Fe2 Bi1 109.7(7) . 1_655
O1 Fe2 Bi1 69.9(7) 1_655 1_655
O4 Fe2 Bi1 46.6(6) 1_655 1_655
O2 Fe2 Bi1 122.1(10) 1_556 1_655
Bi2 Fe2 Bi1 76.82(12) 1_656 1_655
Bi1 Fe2 Bi1 115.00(14) . 1_655
Bi1 Fe2 Bi1 114.91(14) 1_556 1_655
Fe1 O1 Fe2 153.6(13) 1_556 1_455
Fe1 O1 Bi2 100.3(10) 1_556 1_556
Fe2 O1 Bi2 89.1(7) 1_455 1_556
Fe1 O1 Bi1 105.7(8) 1_556 1_456
Fe2 O1 Bi1 93.0(10) 1_455 1_456
Bi2 O1 Bi1 112.5(10) 1_556 1_456
Fe1 O2 Fe2 148.3(17) . 1_554
Fe1 O2 Bi2 102.0(11) . 1_655
Fe2 O2 Bi2 88.5(12) 1_554 1_655
Fe1 O2 Bi1 108.1(13) . 1_554
Fe2 O2 Bi1 93.2(10) 1_554 1_554
Bi2 O2 Bi1 116.1(14) 1_655 1_554
Fe2 O3 Fe1 153.1(13) . 1_565
Fe2 O3 Bi1 101.1(8) . .
Fe1 O3 Bi1 86.9(7) 1_565 .
Fe2 O3 Bi2 108.5(10) . 1_665
Fe1 O3 Bi2 91.6(7) 1_565 1_665
Bi1 O3 Bi2 112.2(9) . 1_665
Fe1 O4 Fe2 149.8(14) . 1_455
Fe1 O4 Bi2 101.3(11) . 1_556
Fe2 O4 Bi2 87.5(9) 1_455 1_556
Fe1 O4 Bi1 108.1(12) . .
Fe2 O4 Bi1 93.7(9) 1_455 .
Bi2 O4 Bi1 114.7(10) 1_556 .
Fe2 O5 Fe1 154.4(14) . 1_566
Fe2 O5 Bi1 104.9(11) . 1_556
Fe1 O5 Bi1 88.9(7) 1_566 1_556
Fe2 O5 Bi2 105.0(8) . 1_566
Fe1 O5 Bi2 89.2(10) 1_566 1_566
Bi1 O5 Bi2 111.4(10) 1_556 1_566
Fe2 O6 Fe1 150.7(12) 1_455 1_565
Fe2 O6 Bi1 104.4(9) 1_455 .
Fe1 O6 Bi1 86.6(9) 1_565 .
Fe2 O6 Bi2 108.9(10) 1_455 1_566
Fe1 O6 Bi2 90.4(6) 1_565 1_566
Bi1 O6 Bi2 113.6(9) . 1_566

loop_
_geom_bond_atom_site_label_1
_geom_bond_atom_site_label_2
_geom_bond_distance
_geom_bond_site_symmetry_2
Bi1 O5 2.24(2) 1_554
Bi1 O6 2.26(3) .
Bi1 O3 2.319(17) .
Bi1 O4 2.41(2) .
Bi1 O2 2.41(3) 1_556
Bi1 O1 2.48(2) 1_654
Bi1 Fe1 3.061(4) 1_565
Bi1 Fe2 3.299(5) .
Bi1 Fe2 3.302(5) 1_554
Bi1 Fe2 3.313(6) 1_455
Bi2 O2 2.25(3) 1_455
Bi2 O1 2.29(2) 1_554
Bi2 O4 2.29(3) 1_554
Bi2 O3 2.45(2) 1_445
Bi2 O6 2.471(18) 1_544
Bi2 O5 2.55(3) 1_544
Bi2 Fe2 3.052(5) 1_454
Bi2 Fe1 3.293(5) 1_455
Bi2 Fe1 3.307(4) .
Bi2 Fe1 3.319(4) 1_554
Fe1 O2 1.98(3) .
Fe1 O4 1.99(2) .
Fe1 O1 2.01(2) 1_554
Fe1 O3 2.13(2) 1_545
Fe1 O5 2.13(2) 1_544
Fe1 O6 2.20(2) 1_545
Fe1 Bi1 3.061(4) 1_545
Fe1 Bi2 3.293(5) 1_655
Fe1 Bi2 3.319(4) 1_556
Fe2 O6 1.92(2) 1_655
Fe2 O5 1.92(2) .
Fe2 O3 1.94(2) .
Fe2 O1 2.06(2) 1_655
Fe2 O4 2.12(3) 1_655
Fe2 O2 2.12(3) 1_556
Fe2 Bi2 3.052(5) 1_656
Fe2 Bi1 3.302(5) 1_556
Fe2 Bi1 3.313(6) 1_655
O1 Fe1 2.01(2) 1_556
O1 Fe2 2.06(2) 1_455
O1 Bi2 2.29(2) 1_556
O1 Bi1 2.48(2) 1_456
O2 Fe2 2.12(3) 1_554
O2 Bi2 2.25(3) 1_655
O2 Bi1 2.41(3) 1_554
O3 Fe1 2.13(2) 1_565
O3 Bi2 2.45(2) 1_665
O4 Fe2 2.12(3) 1_455
O4 Bi2 2.29(3) 1_556
O5 Fe1 2.13(2) 1_566
O5 Bi1 2.24(2) 1_556
O5 Bi2 2.55(3) 1_566
O6 Fe2 1.92(2) 1_455
O6 Fe1 2.20(2) 1_565
O6 Bi2 2.471(18) 1_566
